data_1557370
loop_
_publ_author_name
'Weil, Matthias'
'Kremsmayr, Thomas'
'Mihovilovic, Marko D.'

_publ_section_title
;
 6-[(<i>tert</i>-Butyldimethylsilyl)oxy]-3-ethenyl-7-methoxy-4-[(trimethylsilyl)ethynyl]naphtho[2,3-<i>c</i>]furan-1(3<i>H</i>)-one
;
_journal_coeditor_code BT4089
_journal_issue 2
_journal_name_full IUCrData
_journal_page_first x200224
_journal_paper_doi 10.1107/S2414314620002242
_journal_volume 5
_journal_year 2020
_chemical_formula_iupac 'C26 H34 O4 Si2'
_chemical_formula_moiety 'C26 H34 O4 Si2'
_chemical_formula_sum 'C26 H34 O4 Si2'
_chemical_formula_weight 466.71
_chemical_name_systematic
6-[(<i>tert</i>-Butyldimethylsilyl)oxy]-3-ethenyl-7-methoxy-4-[(trimethylsilyl)ethynyl]naphtho[2,3-<i>c</i>]furan-1(3<i>H</i>)-one
_space_group_crystal_system monoclinic
_space_group_IT_number 14
_space_group_name_Hall '-P 2ybc'
_space_group_name_H-M_alt 'P 1 21/c 1'
_atom_sites_solution_hydrogens geom
_atom_sites_solution_primary direct
_audit_creation_method SHELXL-2018/3
_cell_angle_alpha 90
_cell_angle_beta 111.6378(15)
_cell_angle_gamma 90
_cell_formula_units_Z 4
_cell_length_a 10.2628(6)
_cell_length_b 20.5653(13)
_cell_length_c 13.3923(8)
_cell_measurement_reflns_used 8947
_cell_measurement_temperature 100(2)
_cell_measurement_theta_max 28.056
_cell_measurement_theta_min 2.350
_cell_volume 2627.4(3)
_computing_cell_refinement
;
SAINT (Bruker, 2014)
;
_computing_data_collection
;
APEX2 (Bruker, 2014)
;
_computing_data_reduction
;
SAINT (Bruker, 2014)
;
_computing_molecular_graphics
;
XP (Sheldrick, 2008) and Mercury (Macrae <i>et al.</i>,  2020)
;
_computing_publication_material
;
publCIF (Westrip, 2010)
;
_computing_structure_refinement
;
SHELXL (Sheldrick, 2015)
;
_computing_structure_solution
;
SHELXS (Sheldrick, 2008)
;
_diffrn_ambient_temperature 100(2)
_diffrn_measured_fraction_theta_full 0.999
_diffrn_measured_fraction_theta_max 0.998
_diffrn_measurement_device_type 'Bruker APEXII CCD'
_diffrn_measurement_method '\w- and \f-scans'
_diffrn_radiation_type MoK\a
_diffrn_radiation_wavelength 0.71073
_diffrn_reflns_av_R_equivalents 0.0375
_diffrn_reflns_av_unetI/netI 0.0361
_diffrn_reflns_limit_h_max 13
_diffrn_reflns_limit_h_min -13
_diffrn_reflns_limit_k_max 27
_diffrn_reflns_limit_k_min -27
_diffrn_reflns_limit_l_max 17
_diffrn_reflns_limit_l_min -17
_diffrn_reflns_number 29229
_diffrn_reflns_theta_full 25.242
_diffrn_reflns_theta_max 27.999
_diffrn_reflns_theta_min 2.375
_exptl_absorpt_coefficient_mu 0.163
_exptl_absorpt_correction_T_max 0.7460
_exptl_absorpt_correction_T_min 0.6905
_exptl_absorpt_correction_type multi-scan
_exptl_absorpt_process_details
;
(<i>SADABS</i>; Bruker, 2014)
;
_exptl_crystal_colour colourless
_exptl_crystal_density_diffrn 1.180
_exptl_crystal_description block
_exptl_crystal_F_000 1000
_exptl_crystal_size_max 0.200
_exptl_crystal_size_mid 0.200
_exptl_crystal_size_min 0.050
_refine_diff_density_max 0.421
_refine_diff_density_min -0.241
_refine_ls_extinction_method none
_refine_ls_goodness_of_fit_ref 1.022
_refine_ls_hydrogen_treatment constr
_refine_ls_matrix_type full
_refine_ls_number_parameters 326
_refine_ls_number_reflns 6339
_refine_ls_number_restraints 0
_refine_ls_restrained_S_all 1.022
_refine_ls_R_factor_all 0.0591
_refine_ls_R_factor_gt 0.0408
_refine_ls_shift/su_max 0.001
_refine_ls_shift/su_mean 0.000
_refine_ls_structure_factor_coef Fsqd
_refine_ls_weighting_details 'w=1/[\s^2^(Fo^2^)+(0.0483P)^2^+1.0291P] where P=(Fo^2^+2Fc^2^)/3'
_refine_ls_weighting_scheme calc
_refine_ls_wR_factor_gt 0.0955
_refine_ls_wR_factor_ref 0.1042
_reflns_number_gt 4923
_reflns_number_total 6339
_reflns_threshold_expression 'I > 2\s(I)'
_cod_data_source_file bt4089sup1.cif
_cod_data_source_block I
_cod_original_sg_symbol_H-M 'P 21/c'
_cod_database_code 1557370
_shelx_space_group_comment
;
The symmetry employed for this shelxl refinement is uniquely defined
by the following loop, which should always be used as a source of
symmetry information in preference to the above space-group names.
They are only intended as comments.
;
_shelx_estimated_absorpt_t_min 0.968
_shelx_estimated_absorpt_t_max 0.992

loop_
_space_group_symop_operation_xyz
'x, y, z'
'-x, y+1/2, -z+1/2'
'-x, -y, -z'
'x, -y-1/2, z-1/2'

loop_
_atom_site_type_symbol
_atom_site_label
_atom_site_fract_x
_atom_site_fract_y
_atom_site_fract_z
_atom_site_U_iso_or_equiv
_atom_site_adp_type
_atom_site_calc_flag
_atom_site_occupancy
_atom_site_disorder_assembly
_atom_site_disorder_group
Si Si1 0.20791(5) 0.30679(2) 0.57403(3) 0.02248(11) Uani d 1 . .
C C1 0.7133(2) 0.48696(8) 0.37326(13) 0.0302(4) Uani d 1 . .
Si Si2 0.67617(4) 0.34083(2) 0.98331(3) 0.01647(10) Uani d 1 . .
O O2 0.79449(14) 0.51514(6) 0.34281(9) 0.0338(3) Uani d 1 . .
C C2 0.73267(18) 0.46099(7) 0.48068(12) 0.0231(3) Uani d 1 . .
O O3 0.81087(11) 0.36239(6) 0.94866(8) 0.0237(2) Uani d 1 . .
C C3 0.84777(17) 0.46481(7) 0.57425(13) 0.0217(3) Uani d 1 . .
H H3 0.931227 0.485539 0.575825 0.026 Uiso calc 1 . .
O O4 1.03876(11) 0.42083(5) 0.96159(9) 0.0237(2) Uani d 1 . .
C C4 0.83931(16) 0.43714(7) 0.66845(12) 0.0184(3) Uani d 1 . .
C C5 0.95276(16) 0.44210(7) 0.76950(12) 0.0206(3) Uani d 1 . .
H H5 1.037576 0.462529 0.773525 0.025 Uiso calc 1 . .
C C6 0.94047(16) 0.41766(7) 0.86068(12) 0.0193(3) Uani d 1 . .
C C7 0.81345(16) 0.38558(7) 0.85467(11) 0.0183(3) Uani d 1 . .
C C8 0.70463(16) 0.37984(7) 0.75858(12) 0.0181(3) Uani d 1 . .
H H8 0.621620 0.358099 0.755637 0.022 Uiso calc 1 . .
C C9 0.71283(16) 0.40565(7) 0.66304(11) 0.0168(3) Uani d 1 . .
C C10 0.59432(17) 0.40258(7) 0.56348(12) 0.0203(3) Uani d 1 . .
C C11 0.60720(18) 0.43166(8) 0.47435(12) 0.0256(4) Uani d 1 . .
C C14 0.2766(2) 0.38807(11) 0.27074(15) 0.0403(5) Uani d 1 . .
H H14A 0.228359 0.423527 0.286908 0.048 Uiso calc 0.793(5) A 1
H H14B 0.225496 0.351833 0.231592 0.048 Uiso calc 0.793(5) A 1
H H14C 0.299781 0.344558 0.260154 0.048 Uiso calc 0.207(5) A 2
H H14D 0.181140 0.401044 0.247364 0.048 Uiso calc 0.207(5) A 2
C C15 0.46697(17) 0.37325(8) 0.56158(12) 0.0230(3) Uani d 1 B 2
C C16 0.36373(18) 0.34782(8) 0.56664(12) 0.0260(4) Uani d 1 B 2
C C17 0.0501(2) 0.34828(10) 0.47995(15) 0.0389(5) Uani d 1 C 2
H H17A 0.048349 0.393362 0.503155 0.058 Uiso calc 1 C 2
H H17B -0.034178 0.325613 0.479467 0.058 Uiso calc 1 C 2
H H17C 0.052507 0.347805 0.407497 0.058 Uiso calc 1 C 2
C C18 0.2142(2) 0.22140(9) 0.53083(16) 0.0364(4) Uani d 1 D 2
H H18A 0.214109 0.220951 0.457613 0.055 Uiso calc 1 D 2
H H18B 0.132165 0.197743 0.532449 0.055 Uiso calc 1 D 2
H H18C 0.299819 0.200466 0.579619 0.055 Uiso calc 1 D 2
C C19 0.21649(19) 0.31364(9) 0.71450(13) 0.0318(4) Uani d 1 E 2
H H19A 0.295737 0.288043 0.761874 0.048 Uiso calc 1 E 2
H H19B 0.129237 0.297148 0.719013 0.048 Uiso calc 1 E 2
H H19C 0.229034 0.359329 0.736794 0.048 Uiso calc 1 E 2
C C20 0.54271(18) 0.40670(8) 0.94724(13) 0.0282(4) Uani d 1 F 2
H H20A 0.584916 0.446626 0.985485 0.042 Uiso calc 1 F 2
H H20B 0.464002 0.393737 0.967605 0.042 Uiso calc 1 F 2
H H20C 0.508864 0.414466 0.869624 0.042 Uiso calc 1 F 2
C C21 0.59902(19) 0.26318(8) 0.91747(13) 0.0282(4) Uani d 1 G 2
H H21A 0.555877 0.269748 0.839637 0.042 Uiso calc 1 G 2
H H21B 0.527592 0.248566 0.944850 0.042 Uiso calc 1 G 2
H H21C 0.672816 0.230206 0.933128 0.042 Uiso calc 1 G 2
C C22 0.6523(2) 0.31159(11) 1.17885(15) 0.0403(5) Uani d 1 H 2
H H22A 0.606496 0.270853 1.146464 0.060 Uiso calc 1 H 2
H H22B 0.582055 0.346268 1.163324 0.060 Uiso calc 1 H 2
H H22C 0.697512 0.306043 1.256777 0.060 Uiso calc 1 H 2
C C23 0.76275(17) 0.32974(8) 1.13195(12) 0.0214(3) Uani d 1 H 2
C C24 0.87241(19) 0.27524(9) 1.15756(14) 0.0316(4) Uani d 1 H 2
H H24A 0.943282 0.286281 1.127394 0.047 Uiso calc 1 H 2
H H24B 0.826462 0.234372 1.126024 0.047 Uiso calc 1 H 2
H H24C 0.917511 0.270285 1.235607 0.047 Uiso calc 1 H 2
C C25 0.8359(2) 0.39328(9) 1.18330(14) 0.0378(5) Uani d 1 H 2
H H25A 0.878708 0.387841 1.261393 0.057 Uiso calc 1 H 2
H H25B 0.766840 0.428533 1.166339 0.057 Uiso calc 1 H 2
H H25C 0.908657 0.403970 1.154917 0.057 Uiso calc 1 H 2
C C26 1.16625(17) 0.45412(9) 0.97460(14) 0.0316(4) Uani d 1 I 2
H H26A 1.210789 0.433590 0.929264 0.047 Uiso calc 1 I 2
H H26B 1.229676 0.451859 1.049976 0.047 Uiso calc 1 I 2
H H26C 1.145690 0.499728 0.953463 0.047 Uiso calc 1 I 2
O O1 0.5726(3) 0.47723(11) 0.30613(17) 0.0254(5) Uani d 0.793(5) A 1
C C12 0.4924(3) 0.44639(12) 0.36387(16) 0.0206(5) Uani d 0.793(5) A 1
H H12 0.424850 0.478621 0.373199 0.025 Uiso calc 0.793(5) A 1
C C13 0.4132(2) 0.38915(10) 0.30236(14) 0.0227(6) Uani d 0.793(5) A 1
H H13 0.461811 0.353786 0.286346 0.027 Uiso calc 0.793(5) A 1
O O1' 0.6138(9) 0.4537(4) 0.3060(6) 0.0201(16) Uani d 0.207(5) A 2
C C12' 0.5382(9) 0.4140(4) 0.3596(6) 0.018(2) Uani d 0.207(5) A 2
H H12' 0.543941 0.366360 0.346803 0.022 Uiso calc 0.207(5) A 2
C C13' 0.3928(10) 0.4372(4) 0.3254(6) 0.023(2) Uani d 0.207(5) A 2
H H13' 0.371872 0.480928 0.336729 0.028 Uiso calc 0.207(5) A 2

loop_
_atom_site_aniso_label
_atom_site_aniso_U_11
_atom_site_aniso_U_22
_atom_site_aniso_U_33
_atom_site_aniso_U_12
_atom_site_aniso_U_13
_atom_site_aniso_U_23
Si1 0.0213(2) 0.0254(2) 0.0191(2) -0.00752(18) 0.00542(17) -0.00023(17)
C1 0.0448(11) 0.0291(9) 0.0220(8) -0.0110(8) 0.0187(8) -0.0028(7)
Si2 0.0167(2) 0.0190(2) 0.01550(19) -0.00173(16) 0.00805(16) -0.00036(15)
O2 0.0491(8) 0.0330(7) 0.0283(6) -0.0114(6) 0.0250(6) 0.0016(5)
C2 0.0345(9) 0.0204(8) 0.0206(8) -0.0043(7) 0.0175(7) -0.0002(6)
O3 0.0188(6) 0.0348(6) 0.0182(5) -0.0029(5) 0.0077(4) 0.0081(5)
C3 0.0254(8) 0.0190(7) 0.0273(8) -0.0009(6) 0.0176(7) 0.0015(6)
O4 0.0158(5) 0.0290(6) 0.0247(6) -0.0021(4) 0.0058(4) 0.0078(5)
C4 0.0225(8) 0.0158(7) 0.0222(7) 0.0009(6) 0.0145(6) 0.0011(6)
C5 0.0173(7) 0.0197(7) 0.0280(8) 0.0004(6) 0.0119(6) 0.0041(6)
C6 0.0167(7) 0.0185(7) 0.0235(7) 0.0031(6) 0.0082(6) 0.0036(6)
C7 0.0199(7) 0.0196(7) 0.0189(7) 0.0017(6) 0.0113(6) 0.0043(6)
C8 0.0197(7) 0.0185(7) 0.0198(7) -0.0026(6) 0.0116(6) 0.0006(6)
C9 0.0216(8) 0.0144(6) 0.0186(7) 0.0004(6) 0.0124(6) -0.0006(5)
C10 0.0283(8) 0.0183(7) 0.0182(7) -0.0051(6) 0.0129(6) -0.0022(6)
C11 0.0351(10) 0.0261(8) 0.0175(7) -0.0088(7) 0.0118(7) -0.0030(6)
C14 0.0319(10) 0.0516(12) 0.0354(10) 0.0004(9) 0.0103(8) -0.0008(9)
C15 0.0316(9) 0.0249(8) 0.0125(7) -0.0071(7) 0.0081(6) -0.0014(6)
C16 0.0310(9) 0.0302(9) 0.0160(7) -0.0090(7) 0.0078(7) -0.0001(6)
C17 0.0307(10) 0.0473(12) 0.0315(10) 0.0019(9) 0.0030(8) 0.0040(8)
C18 0.0412(11) 0.0298(9) 0.0421(11) -0.0103(8) 0.0199(9) -0.0053(8)
C19 0.0276(9) 0.0456(11) 0.0222(8) -0.0134(8) 0.0092(7) 0.0010(7)
C20 0.0246(9) 0.0318(9) 0.0262(8) 0.0051(7) 0.0068(7) 0.0001(7)
C21 0.0359(10) 0.0259(8) 0.0241(8) -0.0076(7) 0.0126(7) -0.0044(7)
C22 0.0421(11) 0.0612(13) 0.0272(9) 0.0061(10) 0.0239(9) 0.0098(9)
C23 0.0260(8) 0.0239(8) 0.0164(7) 0.0010(6) 0.0104(6) 0.0017(6)
C24 0.0342(10) 0.0336(9) 0.0274(9) 0.0094(8) 0.0118(8) 0.0089(7)
C25 0.0518(12) 0.0310(10) 0.0190(8) -0.0006(9) -0.0004(8) -0.0029(7)
C26 0.0177(8) 0.0393(10) 0.0333(9) -0.0071(7) 0.0041(7) 0.0079(8)
O1 0.0336(13) 0.0260(11) 0.0198(8) -0.0034(8) 0.0135(8) 0.0048(8)
C12 0.0278(14) 0.0183(11) 0.0186(10) 0.0009(10) 0.0119(10) 0.0021(8)
C13 0.0338(13) 0.0223(11) 0.0141(9) 0.0017(8) 0.0113(9) 0.0005(8)
O1' 0.023(4) 0.029(4) 0.016(3) -0.004(3) 0.016(3) 0.002(3)
C12' 0.028(5) 0.015(4) 0.018(4) 0.002(3) 0.016(3) 0.006(3)
C13' 0.029(5) 0.020(4) 0.022(4) 0.002(3) 0.011(4) 0.001(3)

loop_
_atom_type_symbol
_atom_type_description
_atom_type_scat_dispersion_real
_atom_type_scat_dispersion_imag
_atom_type_scat_source
C C 0.0033 0.0016 'International Tables Vol C Tables 4.2.6.8 and 6.1.1.4'
H H 0.0000 0.0000 'International Tables Vol C Tables 4.2.6.8 and 6.1.1.4'
O O 0.0106 0.0060 'International Tables Vol C Tables 4.2.6.8 and 6.1.1.4'
Si Si 0.0817 0.0704 'International Tables Vol C Tables 4.2.6.8 and 6.1.1.4'

loop_
_geom_angle_atom_site_label_1
_geom_angle_atom_site_label_2
_geom_angle_atom_site_label_3
_geom_angle_site_symmetry_1
_geom_angle_site_symmetry_3
_geom_angle
_geom_angle_publ_flag
C16 Si1 C17 . . 108.12(9) ?
C16 Si1 C19 . . 107.58(7) ?
C17 Si1 C19 . . 110.92(9) ?
C16 Si1 C18 . . 106.58(8) ?
C17 Si1 C18 . . 110.23(9) ?
C19 Si1 C18 . . 113.17(9) ?
O2 C1 O1' . . 119.4(3) ?
O2 C1 O1 . . 121.90(16) ?
O2 C1 C2 . . 129.99(17) ?
O1' C1 C2 . . 106.1(4) ?
O1 C1 C2 . . 108.01(15) ?
O3 Si2 C21 . . 110.37(7) ?
O3 Si2 C20 . . 109.88(7) ?
C21 Si2 C20 . . 111.06(8) ?
O3 Si2 C23 . . 102.17(6) ?
C21 Si2 C23 . . 110.66(7) ?
C20 Si2 C23 . . 112.38(7) ?
C3 C2 C11 . . 123.00(14) ?
C3 C2 C1 . . 129.09(15) ?
C11 C2 C1 . . 107.88(14) ?
C7 O3 Si2 . . 130.71(10) ?
C2 C3 C4 . . 118.44(14) ?
C2 C3 H3 . . 120.8 ?
C4 C3 H3 . . 120.8 ?
C6 O4 C26 . . 117.07(12) ?
C3 C4 C5 . . 121.33(14) ?
C3 C4 C9 . . 119.35(14) ?
C5 C4 C9 . . 119.28(13) ?
C6 C5 C4 . . 120.57(14) ?
C6 C5 H5 . . 119.7 ?
C4 C5 H5 . . 119.7 ?
O4 C6 C5 . . 126.26(14) ?
O4 C6 C7 . . 113.81(13) ?
C5 C6 C7 . . 119.92(14) ?
O3 C7 C8 . . 123.82(13) ?
O3 C7 C6 . . 115.95(13) ?
C8 C7 C6 . . 120.23(13) ?
C7 C8 C9 . . 121.31(14) ?
C7 C8 H8 . . 119.3 ?
C9 C8 H8 . . 119.3 ?
C8 C9 C4 . . 118.67(13) ?
C8 C9 C10 . . 120.66(13) ?
C4 C9 C10 . . 120.63(13) ?
C11 C10 C15 . . 122.94(14) ?
C11 C10 C9 . . 117.63(14) ?
C15 C10 C9 . . 119.34(13) ?
C10 C11 C2 . . 120.90(15) ?
C10 C11 C12' . . 128.9(3) ?
C2 C11 C12' . . 104.3(3) ?
C10 C11 C12 . . 129.02(16) ?
C2 C11 C12 . . 109.51(14) ?
C13 C14 H14A . . 120.0 ?
C13 C14 H14B . . 120.0 ?
H14A C14 H14B . . 120.0 ?
C13' C14 H14C . . 120.0 ?
C13' C14 H14D . . 120.0 ?
H14C C14 H14D . . 120.0 ?
C16 C15 C10 . . 175.98(16) ?
C15 C16 Si1 . . 178.46(16) ?
Si1 C17 H17A . . 109.5 ?
Si1 C17 H17B . . 109.5 ?
H17A C17 H17B . . 109.5 ?
Si1 C17 H17C . . 109.5 ?
H17A C17 H17C . . 109.5 ?
H17B C17 H17C . . 109.5 ?
Si1 C18 H18A . . 109.5 ?
Si1 C18 H18B . . 109.5 ?
H18A C18 H18B . . 109.5 ?
Si1 C18 H18C . . 109.5 ?
H18A C18 H18C . . 109.5 ?
H18B C18 H18C . . 109.5 ?
Si1 C19 H19A . . 109.5 ?
Si1 C19 H19B . . 109.5 ?
H19A C19 H19B . . 109.5 ?
Si1 C19 H19C . . 109.5 ?
H19A C19 H19C . . 109.5 ?
H19B C19 H19C . . 109.5 ?
Si2 C20 H20A . . 109.5 ?
Si2 C20 H20B . . 109.5 ?
H20A C20 H20B . . 109.5 ?
Si2 C20 H20C . . 109.5 ?
H20A C20 H20C . . 109.5 ?
H20B C20 H20C . . 109.5 ?
Si2 C21 H21A . . 109.5 ?
Si2 C21 H21B . . 109.5 ?
H21A C21 H21B . . 109.5 ?
Si2 C21 H21C . . 109.5 ?
H21A C21 H21C . . 109.5 ?
H21B C21 H21C . . 109.5 ?
C23 C22 H22A . . 109.5 ?
C23 C22 H22B . . 109.5 ?
H22A C22 H22B . . 109.5 ?
C23 C22 H22C . . 109.5 ?
H22A C22 H22C . . 109.5 ?
H22B C22 H22C . . 109.5 ?
C22 C23 C24 . . 108.86(14) ?
C22 C23 C25 . . 109.68(15) ?
C24 C23 C25 . . 108.91(15) ?
C22 C23 Si2 . . 109.46(12) ?
C24 C23 Si2 . . 110.38(11) ?
C25 C23 Si2 . . 109.53(11) ?
C23 C24 H24A . . 109.5 ?
C23 C24 H24B . . 109.5 ?
H24A C24 H24B . . 109.5 ?
C23 C24 H24C . . 109.5 ?
H24A C24 H24C . . 109.5 ?
H24B C24 H24C . . 109.5 ?
C23 C25 H25A . . 109.5 ?
C23 C25 H25B . . 109.5 ?
H25A C25 H25B . . 109.5 ?
C23 C25 H25C . . 109.5 ?
H25A C25 H25C . . 109.5 ?
H25B C25 H25C . . 109.5 ?
O4 C26 H26A . . 109.5 ?
O4 C26 H26B . . 109.5 ?
H26A C26 H26B . . 109.5 ?
O4 C26 H26C . . 109.5 ?
H26A C26 H26C . . 109.5 ?
H26B C26 H26C . . 109.5 ?
C1 O1 C12 . . 111.62(18) ?
O1 C12 C13 . . 110.33(17) ?
O1 C12 C11 . . 102.26(18) ?
C13 C12 C11 . . 116.20(18) ?
O1 C12 H12 . . 109.2 ?
C13 C12 H12 . . 109.2 ?
C11 C12 H12 . . 109.2 ?
C14 C13 C12 . . 119.5(2) ?
C14 C13 H13 . . 120.2 ?
C12 C13 H13 . . 120.2 ?
C1 O1' C12' . . 112.2(6) ?
C13' C12' O1' . . 108.9(7) ?
C13' C12' C11 . . 106.6(7) ?
O1' C12' C11 . . 103.4(6) ?
C13' C12' H12' . . 112.5 ?
O1' C12' H12' . . 112.5 ?
C11 C12' H12' . . 112.5 ?
C12' C13' C14 . . 117.3(6) ?
C12' C13' H13' . . 121.4 ?
C14 C13' H13' . . 121.4 ?

loop_
_geom_bond_atom_site_label_1
_geom_bond_atom_site_label_2
_geom_bond_site_symmetry_2
_geom_bond_distance
_geom_bond_publ_flag
Si1 C16 . 1.8427(17) ?
Si1 C17 . 1.8533(19) ?
Si1 C19 . 1.8559(17) ?
Si1 C18 . 1.8575(19) ?
C1 O2 . 1.203(2) ?
C1 O1' . 1.282(8) ?
C1 O1 . 1.405(3) ?
C1 C2 . 1.478(2) ?
Si2 O3 . 1.6721(11) ?
Si2 C21 . 1.8546(17) ?
Si2 C20 . 1.8592(17) ?
Si2 C23 . 1.8708(15) ?
C2 C3 . 1.371(2) ?
C2 C11 . 1.396(2) ?
O3 C7 . 1.3554(17) ?
C3 C4 . 1.415(2) ?
C3 H3 . 0.9500 ?
O4 C6 . 1.3574(18) ?
O4 C26 . 1.4293(19) ?
C4 C5 . 1.427(2) ?
C4 C9 . 1.428(2) ?
C5 C6 . 1.369(2) ?
C5 H5 . 0.9500 ?
C6 C7 . 1.437(2) ?
C7 C8 . 1.363(2) ?
C8 C9 . 1.4162(19) ?
C8 H8 . 0.9500 ?
C9 C10 . 1.437(2) ?
C10 C11 . 1.384(2) ?
C10 C15 . 1.431(2) ?
C11 C12' . 1.481(8) ?
C11 C12 . 1.544(3) ?
C14 C13 . 1.307(3) ?
C14 C13' . 1.528(9) ?
C14 H14A . 0.9500 ?
C14 H14B . 0.9500 ?
C14 H14C . 0.9500 ?
C14 H14D . 0.9500 ?
C15 C16 . 1.206(2) ?
C17 H17A . 0.9800 ?
C17 H17B . 0.9800 ?
C17 H17C . 0.9800 ?
C18 H18A . 0.9800 ?
C18 H18B . 0.9800 ?
C18 H18C . 0.9800 ?
C19 H19A . 0.9800 ?
C19 H19B . 0.9800 ?
C19 H19C . 0.9800 ?
C20 H20A . 0.9800 ?
C20 H20B . 0.9800 ?
C20 H20C . 0.9800 ?
C21 H21A . 0.9800 ?
C21 H21B . 0.9800 ?
C21 H21C . 0.9800 ?
C22 C23 . 1.531(2) ?
C22 H22A . 0.9800 ?
C22 H22B . 0.9800 ?
C22 H22C . 0.9800 ?
C23 C24 . 1.535(2) ?
C23 C25 . 1.537(2) ?
C24 H24A . 0.9800 ?
C24 H24B . 0.9800 ?
C24 H24C . 0.9800 ?
C25 H25A . 0.9800 ?
C25 H25B . 0.9800 ?
C25 H25C . 0.9800 ?
C26 H26A . 0.9800 ?
C26 H26B . 0.9800 ?
C26 H26C . 0.9800 ?
O1 C12 . 1.465(3) ?
C12 C13 . 1.494(3) ?
C12 H12 . 1.0000 ?
C13 H13 . 0.9500 ?
O1' C12' . 1.481(10) ?
C12' C13' . 1.470(13) ?
C12' H12' . 1.0000 ?
C13' H13' . 0.9500 ?

_cod_database_fobs_code 1557370
